data_7713450
loop_
_publ_author_name
'Li, Yafei'
'Chen, Pengfei'
'Zhu, Qin'
'Zhu, Congqing'

_publ_section_title
;
 Magnesium Complexes Supported by Dianionic Double Layer
 Nitrogen-Phosphorus Ligand: Synthesis and Reactivity Study
;
_journal_name_full 'Dalton Transactions'
_journal_paper_doi 10.1039/D3DT01657A
_journal_year 2023
_chemical_formula_moiety 'C34 H78 Cu2 I2 Mg2 N6 P4, 0.5(C6 H14)'
_chemical_formula_sum 'C37 H85 Cu2 I2 Mg2 N6 P4'
_chemical_formula_weight 1167.48
_space_group_crystal_system orthorhombic
_space_group_IT_number 43
_space_group_name_Hall 'F 2 -2d'
_space_group_name_H-M_alt 'F d d 2'
_atom_sites_solution_hydrogens geom
_atom_sites_solution_primary iterative
_audit_creation_date 2023-06-25
_audit_creation_method
;
Olex2 1.5-beta
(compiled 2023.03.06 svn.rbb2c1857 for OlexSys, GUI svn.r6748)
;
_audit_update_record
;
2023-06-25 deposited with the CCDC.	2023-07-12 downloaded from the CCDC.
;
_cell_angle_alpha 90
_cell_angle_beta 90
_cell_angle_gamma 90
_cell_formula_units_Z 16
_cell_length_a 23.6804(7)
_cell_length_b 63.6047(17)
_cell_length_c 13.9335(4)
_cell_measurement_reflns_used 9777
_cell_measurement_temperature 193.00
_cell_measurement_theta_max 53.90
_cell_measurement_theta_min 3.47
_cell_volume 20986.4(10)
_computing_cell_refinement 'SAINT V8.40B (?, 2016)'
_computing_data_reduction 'SAINT V8.40B (?, 2016)'
_computing_molecular_graphics 'Olex2 1.5-beta (Dolomanov et al., 2009)'
_computing_publication_material 'Olex2 1.5-beta (Dolomanov et al., 2009)'
_computing_structure_refinement 'SHELXL 2013/2 (Sheldrick, 2015)'
_computing_structure_solution 'olex2.solve 1.5-beta (Bourhis et al., 2015)'
_diffrn_ambient_temperature 193.00
_diffrn_measured_fraction_theta_full 0.997
_diffrn_measured_fraction_theta_max 0.997
_diffrn_measurement_device_type 'Bruker APEX-II CCD'
_diffrn_measurement_method '\f and \w scans'
_diffrn_radiation_type GaK\a
_diffrn_radiation_wavelength 1.34139
_diffrn_reflns_av_R_equivalents 0.0386
_diffrn_reflns_av_unetI/netI 0.0323
_diffrn_reflns_Laue_measured_fraction_full 0.997
_diffrn_reflns_Laue_measured_fraction_max 0.997
_diffrn_reflns_limit_h_max 28
_diffrn_reflns_limit_h_min -28
_diffrn_reflns_limit_k_max 73
_diffrn_reflns_limit_k_min -76
_diffrn_reflns_limit_l_max 16
_diffrn_reflns_limit_l_min -16
_diffrn_reflns_number 65160
_diffrn_reflns_point_group_measured_fraction_full 0.997
_diffrn_reflns_point_group_measured_fraction_max 0.997
_diffrn_reflns_theta_full 53.594
_diffrn_reflns_theta_max 53.992
_diffrn_reflns_theta_min 2.417
_diffrn_source_current 2.86
_diffrn_source_power 0.19937059999999998
_diffrn_source_voltage 69.71
_diffrn_standards_number 0
_exptl_absorpt_coefficient_mu 11.801
_exptl_absorpt_correction_T_max 0.7506
_exptl_absorpt_correction_T_min 0.4675
_exptl_absorpt_correction_type multi-scan
_exptl_absorpt_process_details
;
SADABS-2016/2 (Bruker,2016/2) was used for absorption correction.
wR2(int) was 0.1520 before and 0.0884 after correction.
The Ratio of minimum to maximum transmission is 0.6228.
The \l/2 correction factor is Not present.
;
_exptl_crystal_colour 'light colourless'
_exptl_crystal_colour_modifier light
_exptl_crystal_colour_primary colourless
_exptl_crystal_density_diffrn 1.478
_exptl_crystal_description block
_exptl_crystal_F_000 9552
_exptl_crystal_size_max 0.2
_exptl_crystal_size_mid 0.18
_exptl_crystal_size_min 0.16
_refine_diff_density_max 0.402
_refine_diff_density_min -0.483
_refine_diff_density_rms 0.046
_refine_ls_abs_structure_details
;
 Refined as an inversion twin.
;
_refine_ls_abs_structure_Flack 0.026(3)
_refine_ls_extinction_method none
_refine_ls_goodness_of_fit_ref 1.044
_refine_ls_hydrogen_treatment constr
_refine_ls_matrix_type full
_refine_ls_number_parameters 526
_refine_ls_number_reflns 9212
_refine_ls_number_restraints 83
_refine_ls_restrained_S_all 1.052
_refine_ls_R_factor_all 0.0207
_refine_ls_R_factor_gt 0.0191
_refine_ls_shift/su_max 0.004
_refine_ls_shift/su_mean 0.000
_refine_ls_structure_factor_coef Fsqd
_refine_ls_weighting_details
;
 w=1/[\s^2^(Fo^2^)+(0.0195P)^2^]
 where P=(Fo^2^+2Fc^2^)/3
;
_refine_ls_weighting_scheme calc
_refine_ls_wR_factor_gt 0.0436
_refine_ls_wR_factor_ref 0.0440
_reflns_Friedel_coverage 0.916
_reflns_Friedel_fraction_full 0.998
_reflns_Friedel_fraction_max 0.998
_reflns_number_gt 8780
_reflns_number_total 9212
_reflns_threshold_expression 'I > 2\s(I)'
_cod_data_source_file d3dt01657a2.cif
_cod_data_source_block t_a_CCDC1
_cod_database_code 7713450
_shelxl_version_number 2013-2
_shelx_space_group_comment
;
The symmetry employed for this shelxl refinement is uniquely defined
by the following loop, which should always be used as a source of
symmetry information in preference to the above space-group names.
They are only intended as comments.
;
_shelx_estimated_absorpt_t_max 0.254
_shelx_estimated_absorpt_t_min 0.201
_olex2_refinement_description
;
1. Twinned data refinement
 Scales: 0.974(3)
 0.026(3)
2. Fixed Uiso
 At 1.2 times of:
  All C(H) groups, All C(H,H) groups
 At 1.5 times of:
  All C(H,H,H) groups
3. Restrained distances
 C6-C5 = C5-C4 = C4-C3 = C3-C2 = C2-C1
 1.52 with sigma of 0.02
 C6-C4 = C3-C1
 2.53 with sigma of 0.04
 C5-C3 = C4-C2
 2.54 with sigma of 0.04
 C6-C5 \\sim C5-C4 \\sim C4-C3 \\sim C3-C2 \\sim C2-C1
 with sigma of 0.02
 C6-C4 \\sim C4-C2 \\sim C5-C3 \\sim C3-C1
 with sigma of 0.04
4. Uiso/Uaniso restraints and constraints
C1 \\sim C2 \\sim C3 \\sim C4 \\sim C5 \\sim C6: within 2A with sigma of 0.04
and sigma for terminal atoms of 0.08 within 2A
5. Rigid body (RIGU) restrains
 C1, C2, C3, C4, C5, C6
 with sigma for 1-2 distances of 0.004 and sigma for 1-3 distances of 0.004
6. Others
 Fixed Sof: C1(0.5) H1A(0.5) H1B(0.5) H1C(0.5) C2(0.5) H2A(0.5) H2B(0.5)
 C3(0.5) H3A(0.5) H3B(0.5) C4(0.5) H4A(0.5) H4B(0.5) C5(0.5) H5A(0.5) H5B(0.5)
 C6(0.5) H6A(0.5) H6B(0.5) H6C(0.5)
7.a Ternary CH refined with riding coordinates:
 C8(H8), C12(H12), C20(H20), C23(H23), C26(H26), C29(H29), C37(H37), C40(H40)
7.b Secondary CH2 refined with riding coordinates:
 C13(H13A,H13B), C14(H14A,H14B), C16(H16A,H16B), C17(H17A,H17B), C30(H30A,
 H30B), C31(H31A,H31B), C33(H33A,H33B), C34(H34A,H34B), C2(H2A,H2B), C3(H3A,
 H3B), C4(H4A,H4B), C5(H5A,H5B)
7.c Idealised Me refined as rotating group:
 C7(H7A,H7B,H7C), C9(H9A,H9B,H9C), C10(H10A,H10B,H10C), C11(H11A,H11B,H11C),
 C15(H15A,H15B,H15C), C18(H18A,H18B,H18C), C19(H19A,H19B,H19C), C21(H21A,H21B,
 H21C), C22(H22A,H22B,H22C), C24(H24A,H24B,H24C), C25(H25A,H25B,H25C), C27(H27A,
 H27B,H27C), C28(H28A,H28B,H28C), C32(H32A,H32B,H32C), C35(H35A,H35B,H35C),
 C36(H36A,H36B,H36C), C38(H38A,H38B,H38C), C39(H39A,H39B,H39C), C1(H1A,H1B,H1C),
  C6(H6A,H6B,H6C)
;
_olex2_submission_special_instructions 'No special instructions were received'

loop_
_space_group_symop_operation_xyz
'x, y, z'
'-x, -y, z'
'x+1/4, -y+1/4, z+1/4'
'-x+1/4, y+1/4, z+1/4'
'x, y+1/2, z+1/2'
'-x, -y+1/2, z+1/2'
'x+1/4, -y+3/4, z+3/4'
'-x+1/4, y+3/4, z+3/4'
'x+1/2, y, z+1/2'
'-x+1/2, -y, z+1/2'
'x+3/4, -y+1/4, z+3/4'
'-x+3/4, y+1/4, z+3/4'
'x+1/2, y+1/2, z'
'-x+1/2, -y+1/2, z'
'x+3/4, -y+3/4, z+1/4'
'-x+3/4, y+3/4, z+1/4'

loop_
_atom_site_label
_atom_site_type_symbol
_atom_site_fract_x
_atom_site_fract_y
_atom_site_fract_z
_atom_site_U_iso_or_equiv
_atom_site_adp_type
_atom_site_occupancy
_atom_site_site_symmetry_order
_atom_site_calc_flag
_atom_site_refinement_flags_posn
_atom_site_refinement_flags_adp
_atom_site_refinement_flags_occupancy
_atom_site_disorder_assembly
_atom_site_disorder_group
I1 I 0.63342(2) 0.41666(2) 0.47809(2) 0.02683(6) Uani 1 1 d . . . . .
I2 I 0.53422(2) 0.46377(2) 0.58417(2) 0.04618(9) Uani 1 1 d . . . . .
Cu1 Cu 0.58126(2) 0.43373(2) 0.31953(4) 0.02550(12) Uani 1 1 d . . . . .
Cu2 Cu 0.64770(2) 0.42043(2) 0.67554(4) 0.02523(12) Uani 1 1 d . . . . .
P1 P 0.71691(4) 0.44382(2) 0.68759(7) 0.0233(2) Uani 1 1 d . . . . .
P2 P 0.64283(4) 0.45845(2) 0.27672(7) 0.0248(2) Uani 1 1 d . . . . .
P4 P 0.58116(4) 0.39856(2) 0.72735(7) 0.02462(19) Uani 1 1 d . . . . .
P3 P 0.49719(4) 0.41806(2) 0.31511(7) 0.0253(2) Uani 1 1 d . . . . .
Mg2 Mg 0.50835(5) 0.42064(2) 0.55166(9) 0.0271(3) Uani 1 1 d . . . . .
Mg1 Mg 0.64561(5) 0.46638(2) 0.51061(8) 0.0222(3) Uani 1 1 d . . . . .
N1 N 0.70715(12) 0.46348(4) 0.6126(2) 0.0247(7) Uani 1 1 d . . . . .
N6 N 0.52189(12) 0.40242(5) 0.6696(2) 0.0266(7) Uani 1 1 d . . . . .
N3 N 0.65018(12) 0.47443(4) 0.3685(2) 0.0255(7) Uani 1 1 d . . . . .
N4 N 0.46981(13) 0.41561(5) 0.4230(3) 0.0341(8) Uani 1 1 d . . . . .
N2 N 0.66913(13) 0.49971(4) 0.5277(2) 0.0284(7) Uani 1 1 d . . . . .
N5 N 0.42024(13) 0.41688(5) 0.6021(2) 0.0378(8) Uani 1 1 d . . . . .
C7 C 0.80376(18) 0.43293(7) 0.5625(4) 0.0438(11) Uani 1 1 d . . . . .
H7A H 0.8415 0.4270 0.5536 0.066 Uiso 1 1 calc R U . . .
H7B H 0.8037 0.4476 0.5414 0.066 Uiso 1 1 calc R U . . .
H7C H 0.7764 0.4249 0.5246 0.066 Uiso 1 1 calc R U . . .
C8 C 0.78782(16) 0.43187(6) 0.6676(3) 0.0324(9) Uani 1 1 d . . . . .
H8 H 0.8164 0.4399 0.7056 0.039 Uiso 1 1 calc R U . . .
C9 C 0.78828(18) 0.40896(7) 0.7015(4) 0.0450(11) Uani 1 1 d . . . . .
H9A H 0.7634 0.4006 0.6604 0.068 Uiso 1 1 calc R U . . .
H9B H 0.7750 0.4082 0.7680 0.068 Uiso 1 1 calc R U . . .
H9C H 0.8268 0.4034 0.6977 0.068 Uiso 1 1 calc R U . . .
C10 C 0.7436(2) 0.44066(7) 0.8865(3) 0.0474(12) Uani 1 1 d . . . . .
H10A H 0.7168 0.4289 0.8879 0.071 Uiso 1 1 calc R U . . .
H10B H 0.7431 0.4479 0.9485 0.071 Uiso 1 1 calc R U . . .
H10C H 0.7816 0.4353 0.8737 0.071 Uiso 1 1 calc R U . . .
C11 C 0.67369(19) 0.46813(7) 0.8351(3) 0.0464(11) Uani 1 1 d . . . . .
H11A H 0.6636 0.4778 0.7829 0.070 Uiso 1 1 calc R U . . .
H11B H 0.6808 0.4762 0.8938 0.070 Uiso 1 1 calc R U . . .
H11C H 0.6426 0.4583 0.8461 0.070 Uiso 1 1 calc R U . . .
C12 C 0.72683(17) 0.45593(6) 0.8078(3) 0.0320(9) Uani 1 1 d . . . . .
H12 H 0.7581 0.4664 0.8018 0.038 Uiso 1 1 calc R U . . .
C13 C 0.74275(16) 0.48216(6) 0.6234(3) 0.0311(9) Uani 1 1 d . . . . .
H13A H 0.7831 0.4781 0.6225 0.037 Uiso 1 1 calc R U . . .
H13B H 0.7347 0.4891 0.6856 0.037 Uiso 1 1 calc R U . . .
C14 C 0.73057(16) 0.49719(6) 0.5419(3) 0.0319(9) Uani 1 1 d . . . . .
H14A H 0.7477 0.5110 0.5562 0.038 Uiso 1 1 calc R U . . .
H14B H 0.7479 0.4918 0.4821 0.038 Uiso 1 1 calc R U . . .
C15 C 0.64377(19) 0.51185(7) 0.6060(3) 0.0433(11) Uani 1 1 d . . . . .
H15A H 0.6035 0.5139 0.5931 0.065 Uiso 1 1 calc R U . . .
H15B H 0.6625 0.5256 0.6107 0.065 Uiso 1 1 calc R U . . .
H15C H 0.6484 0.5042 0.6665 0.065 Uiso 1 1 calc R U . . .
C16 C 0.65690(18) 0.50977(6) 0.4347(3) 0.0346(9) Uani 1 1 d . . . . .
H16A H 0.6781 0.5232 0.4301 0.041 Uiso 1 1 calc R U . . .
H16B H 0.6161 0.5131 0.4308 0.041 Uiso 1 1 calc R U . . .
C17 C 0.67317(17) 0.49562(6) 0.3515(3) 0.0344(9) Uani 1 1 d . . . . .
H17A H 0.6578 0.5014 0.2908 0.041 Uiso 1 1 calc R U . . .
H17B H 0.7148 0.4949 0.3459 0.041 Uiso 1 1 calc R U . . .
C18 C 0.75607(17) 0.44924(8) 0.3163(4) 0.0541(12) Uani 1 1 d . . . . .
H18A H 0.7440 0.4399 0.3682 0.081 Uiso 1 1 calc R U . . .
H18B H 0.7590 0.4636 0.3408 0.081 Uiso 1 1 calc R U . . .
H18C H 0.7929 0.4447 0.2921 0.081 Uiso 1 1 calc R U . . .
C19 C 0.7081(2) 0.42609(8) 0.1960(4) 0.0582(14) Uani 1 1 d . . . . .
H19A H 0.7441 0.4219 0.1671 0.087 Uiso 1 1 calc R U . . .
H19B H 0.6783 0.4256 0.1473 0.087 Uiso 1 1 calc R U . . .
H19C H 0.6987 0.4164 0.2484 0.087 Uiso 1 1 calc R U . . .
C20 C 0.71314(15) 0.44853(7) 0.2356(3) 0.0385(10) Uani 1 1 d . . . . .
H20 H 0.7268 0.4579 0.1827 0.046 Uiso 1 1 calc R U . . .
C21 C 0.6162(2) 0.46066(8) 0.0811(3) 0.0515(12) Uani 1 1 d . . . . .
H21A H 0.6538 0.4561 0.0605 0.077 Uiso 1 1 calc R U . . .
H21B H 0.5985 0.4689 0.0297 0.077 Uiso 1 1 calc R U . . .
H21C H 0.5929 0.4483 0.0952 0.077 Uiso 1 1 calc R U . . .
C22 C 0.56614(17) 0.48580(7) 0.1911(3) 0.0432(11) Uani 1 1 d . . . . .
H22A H 0.5353 0.4756 0.1964 0.065 Uiso 1 1 calc R U . . .
H22B H 0.5582 0.4955 0.1382 0.065 Uiso 1 1 calc R U . . .
H22C H 0.5694 0.4937 0.2512 0.065 Uiso 1 1 calc R U . . .
C23 C 0.62136(16) 0.47426(7) 0.1714(3) 0.0349(9) Uani 1 1 d . . . . .
H23 H 0.6513 0.4850 0.1596 0.042 Uiso 1 1 calc R U . . .
C24 C 0.4313(2) 0.45352(7) 0.2903(4) 0.0500(12) Uani 1 1 d . . . . .
H24A H 0.4662 0.4615 0.3004 0.075 Uiso 1 1 calc R U . . .
H24B H 0.4132 0.4508 0.3523 0.075 Uiso 1 1 calc R U . . .
H24C H 0.4057 0.4616 0.2494 0.075 Uiso 1 1 calc R U . . .
C25 C 0.4635(2) 0.43595(8) 0.1380(3) 0.0519(12) Uani 1 1 d . . . . .
H25A H 0.4354 0.4446 0.1047 0.078 Uiso 1 1 calc R U . . .
H25B H 0.4667 0.4223 0.1059 0.078 Uiso 1 1 calc R U . . .
H25C H 0.5002 0.4431 0.1367 0.078 Uiso 1 1 calc R U . . .
C26 C 0.44518(16) 0.43266(6) 0.2417(3) 0.0329(9) Uani 1 1 d . . . . .
H26 H 0.4097 0.4242 0.2404 0.040 Uiso 1 1 calc R U . . .
C27 C 0.5459(3) 0.39118(9) 0.1798(5) 0.0769(18) Uani 1 1 d . . . . .
H27A H 0.5823 0.3932 0.2119 0.115 Uiso 1 1 calc R U . . .
H27B H 0.5405 0.4022 0.1317 0.115 Uiso 1 1 calc R U . . .
H27C H 0.5453 0.3774 0.1483 0.115 Uiso 1 1 calc R U . . .
C28 C 0.5062(3) 0.37437(7) 0.3245(5) 0.0780(18) Uani 1 1 d . . . . .
H28A H 0.5068 0.3609 0.2900 0.117 Uiso 1 1 calc R U . . .
H28B H 0.4747 0.3744 0.3702 0.117 Uiso 1 1 calc R U . . .
H28C H 0.5419 0.3762 0.3592 0.117 Uiso 1 1 calc R U . . .
C29 C 0.49885(18) 0.39227(6) 0.2532(3) 0.0440(11) Uani 1 1 d . . . . .
H29 H 0.4621 0.3903 0.2191 0.053 Uiso 1 1 calc R U . . .
C30 C 0.41049(18) 0.40897(9) 0.4323(4) 0.0532(13) Uani 1 1 d . . . . .
H30A H 0.4086 0.3935 0.4392 0.064 Uiso 1 1 calc R U . . .
H30B H 0.3894 0.4129 0.3737 0.064 Uiso 1 1 calc R U . . .
C31 C 0.38402(17) 0.41922(9) 0.5183(4) 0.0564(14) Uani 1 1 d . . . . .
H31A H 0.3779 0.4343 0.5051 0.068 Uiso 1 1 calc R U . . .
H31B H 0.3468 0.4127 0.5313 0.068 Uiso 1 1 calc R U . . .
C32 C 0.4010(2) 0.43060(8) 0.6805(4) 0.0571(13) Uani 1 1 d . . . . .
H32A H 0.3619 0.4271 0.6972 0.086 Uiso 1 1 calc R U . . .
H32B H 0.4030 0.4453 0.6598 0.086 Uiso 1 1 calc R U . . .
H32C H 0.4253 0.4286 0.7367 0.086 Uiso 1 1 calc R U . . .
C33 C 0.42322(16) 0.39509(7) 0.6362(3) 0.0404(10) Uani 1 1 d . . . . .
H33A H 0.4292 0.3856 0.5808 0.048 Uiso 1 1 calc R U . . .
H33B H 0.3869 0.3913 0.6668 0.048 Uiso 1 1 calc R U . . .
C34 C 0.47068(15) 0.39212(6) 0.7076(3) 0.0336(9) Uani 1 1 d . . . . .
H34A H 0.4602 0.3984 0.7701 0.040 Uiso 1 1 calc R U . . .
H34B H 0.4779 0.3769 0.7176 0.040 Uiso 1 1 calc R U . . .
C35 C 0.5806(2) 0.36063(7) 0.6240(3) 0.0500(12) Uani 1 1 d . . . . .
H35A H 0.5393 0.3617 0.6204 0.075 Uiso 1 1 calc R U . . .
H35B H 0.5918 0.3458 0.6213 0.075 Uiso 1 1 calc R U . . .
H35C H 0.5975 0.3682 0.5700 0.075 Uiso 1 1 calc R U . . .
C36 C 0.66526(19) 0.36736(8) 0.7240(4) 0.0570(13) Uani 1 1 d . . . . .
H36A H 0.6831 0.3739 0.6680 0.086 Uiso 1 1 calc R U . . .
H36B H 0.6743 0.3523 0.7251 0.086 Uiso 1 1 calc R U . . .
H36C H 0.6794 0.3740 0.7827 0.086 Uiso 1 1 calc R U . . .
C37 C 0.60097(17) 0.37022(6) 0.7179(3) 0.0366(9) Uani 1 1 d . . . . .
H37 H 0.5831 0.3624 0.7724 0.044 Uiso 1 1 calc R U . . .
C38 C 0.61654(18) 0.39620(9) 0.9208(3) 0.0542(13) Uani 1 1 d . . . . .
H38A H 0.6500 0.4035 0.8963 0.081 Uiso 1 1 calc R U . . .
H38B H 0.6234 0.3810 0.9203 0.081 Uiso 1 1 calc R U . . .
H38C H 0.6088 0.4008 0.9866 0.081 Uiso 1 1 calc R U . . .
C39 C 0.5438(2) 0.42329(8) 0.8770(4) 0.0551(13) Uani 1 1 d . . . . .
H39A H 0.5348 0.4247 0.9454 0.083 Uiso 1 1 calc R U . . .
H39B H 0.5097 0.4257 0.8389 0.083 Uiso 1 1 calc R U . . .
H39C H 0.5726 0.4337 0.8593 0.083 Uiso 1 1 calc R U . . .
C40 C 0.56616(17) 0.40122(6) 0.8576(3) 0.0345(9) Uani 1 1 d . . . . .
H40 H 0.5354 0.3910 0.8740 0.041 Uiso 1 1 calc R U . . .
C1 C 1.0958(9) 0.5337(4) 0.396(2) 0.107(8) Uani 0.5 1 d D U P A -1
H1A H 1.1268 0.5326 0.3493 0.161 Uiso 0.5 1 calc R U P A -1
H1B H 1.1068 0.5268 0.4558 0.161 Uiso 0.5 1 calc R U P A -1
H1C H 1.0873 0.5485 0.4077 0.161 Uiso 0.5 1 calc R U P A -1
C2 C 1.0463(11) 0.5234(4) 0.3572(18) 0.152(11) Uani 0.5 1 d D U P A -1
H2A H 1.0145 0.5332 0.3671 0.182 Uiso 0.5 1 calc R U P A -1
H2B H 1.0521 0.5224 0.2870 0.182 Uiso 0.5 1 calc R U P A -1
C3 C 1.0265(10) 0.5031(4) 0.3874(16) 0.125(8) Uani 0.5 1 d D U P A -1
H3A H 1.0248 0.5028 0.4583 0.150 Uiso 0.5 1 calc R U P A -1
H3B H 1.0543 0.4923 0.3670 0.150 Uiso 0.5 1 calc R U P A -1
C4 C 0.9688(9) 0.4970(3) 0.3482(14) 0.098(6) Uani 0.5 1 d D U P A -1
H4A H 0.9408 0.5084 0.3580 0.117 Uiso 0.5 1 calc R U P A -1
H4B H 0.9707 0.4935 0.2790 0.117 Uiso 0.5 1 calc R U P A -1
C5 C 0.9546(8) 0.4781(3) 0.4066(14) 0.108(6) Uani 0.5 1 d D U P A -1
H5A H 0.9737 0.4656 0.3796 0.129 Uiso 0.5 1 calc R U P A -1
H5B H 0.9681 0.4801 0.4733 0.129 Uiso 0.5 1 calc R U P A -1
C6 C 0.8934(8) 0.4748(4) 0.407(3) 0.133(13) Uani 0.5 1 d D U P A -1
H6A H 0.8741 0.4883 0.3972 0.199 Uiso 0.5 1 calc R U P A -1
H6B H 0.8818 0.4687 0.4684 0.199 Uiso 0.5 1 calc R U P A -1
H6C H 0.8832 0.4651 0.3547 0.199 Uiso 0.5 1 calc R U P A -1

loop_
_atom_site_aniso_label
_atom_site_aniso_U_11
_atom_site_aniso_U_22
_atom_site_aniso_U_33
_atom_site_aniso_U_23
_atom_site_aniso_U_13
_atom_site_aniso_U_12
I1 0.02647(11) 0.03130(12) 0.02272(11) 0.00116(10) -0.00170(10) 0.00043(10)
I2 0.03310(14) 0.03384(14) 0.0716(2) -0.00640(14) 0.02128(14) -0.00323(11)
Cu1 0.0222(3) 0.0296(3) 0.0247(3) -0.0009(2) 0.0003(2) -0.0042(2)
Cu2 0.0228(3) 0.0256(3) 0.0273(3) 0.0024(2) -0.0006(2) -0.0040(2)
P1 0.0214(4) 0.0248(5) 0.0237(5) -0.0005(4) -0.0040(4) -0.0028(3)
P2 0.0230(5) 0.0318(5) 0.0195(5) 0.0020(4) 0.0029(4) -0.0029(4)
P4 0.0256(4) 0.0268(5) 0.0215(5) 0.0044(4) 0.0011(4) -0.0041(3)
P3 0.0222(5) 0.0271(5) 0.0265(5) 0.0006(4) -0.0052(4) -0.0037(3)
Mg2 0.0218(6) 0.0334(6) 0.0261(7) 0.0058(5) 0.0009(5) -0.0035(5)
Mg1 0.0212(6) 0.0240(6) 0.0214(6) 0.0011(5) 0.0000(5) -0.0026(5)
N1 0.0252(15) 0.0238(15) 0.0250(18) -0.0009(13) -0.0037(13) -0.0072(12)
N6 0.0235(15) 0.0299(16) 0.0265(17) 0.0072(14) 0.0023(13) -0.0064(12)
N3 0.0269(16) 0.0250(16) 0.0247(17) 0.0034(13) 0.0000(13) -0.0074(12)
N4 0.0190(16) 0.051(2) 0.0319(19) 0.0081(16) -0.0026(14) -0.0124(13)
N2 0.0340(18) 0.0208(15) 0.0304(17) -0.0017(13) -0.0016(14) 0.0015(13)
N5 0.0237(16) 0.053(2) 0.037(2) 0.0141(17) 0.0071(15) 0.0040(14)
C7 0.032(2) 0.040(2) 0.059(3) -0.005(2) 0.012(2) 0.0052(18)
C8 0.0247(19) 0.032(2) 0.041(2) -0.0018(18) -0.0074(17) -0.0007(15)
C9 0.044(3) 0.035(2) 0.056(3) 0.000(2) -0.006(2) 0.0109(18)
C10 0.061(3) 0.048(3) 0.033(3) 0.005(2) -0.017(2) -0.015(2)
C11 0.057(3) 0.050(3) 0.032(2) -0.009(2) 0.005(2) 0.001(2)
C12 0.038(2) 0.034(2) 0.024(2) -0.0002(16) -0.0031(17) -0.0112(17)
C13 0.029(2) 0.030(2) 0.034(2) -0.0027(17) -0.0038(17) -0.0071(16)
C14 0.033(2) 0.027(2) 0.035(2) -0.0005(17) -0.0023(17) -0.0077(16)
C15 0.055(3) 0.034(2) 0.041(3) -0.0058(19) 0.006(2) 0.0041(19)
C16 0.043(2) 0.0224(19) 0.038(2) 0.0094(17) -0.0037(19) -0.0054(16)
C17 0.042(2) 0.030(2) 0.031(2) 0.0090(17) -0.0004(18) -0.0089(17)
C18 0.027(2) 0.078(3) 0.058(3) -0.008(3) 0.003(2) 0.012(2)
C19 0.047(3) 0.062(3) 0.065(4) -0.022(3) 0.015(2) 0.006(2)
C20 0.028(2) 0.053(3) 0.034(2) -0.003(2) 0.0078(19) -0.0018(17)
C21 0.054(3) 0.078(3) 0.022(2) 0.002(2) -0.002(2) 0.004(2)
C22 0.044(3) 0.043(2) 0.043(3) 0.011(2) -0.008(2) -0.0001(19)
C23 0.035(2) 0.044(2) 0.026(2) 0.0097(18) 0.0016(17) -0.0058(18)
C24 0.044(3) 0.037(2) 0.069(4) 0.008(2) 0.002(2) 0.010(2)
C25 0.052(3) 0.067(3) 0.038(3) 0.010(2) -0.014(2) -0.013(2)
C26 0.0267(19) 0.037(2) 0.035(2) 0.0071(18) -0.0068(18) -0.0020(16)
C27 0.087(4) 0.059(3) 0.084(5) -0.033(3) 0.020(4) 0.005(3)
C28 0.090(4) 0.034(3) 0.110(5) 0.006(3) -0.007(4) 0.007(3)
C29 0.037(2) 0.033(2) 0.061(3) -0.012(2) -0.012(2) -0.0070(18)
C30 0.029(2) 0.089(4) 0.042(3) 0.014(3) -0.009(2) -0.021(2)
C31 0.021(2) 0.094(4) 0.055(3) 0.027(3) 0.004(2) -0.004(2)
C32 0.043(3) 0.068(3) 0.060(3) 0.011(3) 0.022(2) 0.017(2)
C33 0.024(2) 0.050(3) 0.047(3) 0.011(2) 0.0047(19) -0.0101(18)
C34 0.028(2) 0.037(2) 0.035(2) 0.0143(18) 0.0059(17) -0.0069(16)
C35 0.067(3) 0.039(2) 0.044(3) -0.010(2) 0.007(2) 0.002(2)
C36 0.051(3) 0.058(3) 0.062(3) 0.010(3) -0.003(3) 0.019(2)
C37 0.046(2) 0.031(2) 0.033(2) 0.0052(18) 0.010(2) 0.0002(17)
C38 0.049(3) 0.085(4) 0.029(3) 0.008(3) -0.003(2) -0.010(2)
C39 0.065(3) 0.057(3) 0.042(3) -0.015(2) 0.019(2) -0.005(2)
C40 0.039(2) 0.040(2) 0.024(2) 0.0017(17) 0.0083(17) -0.0094(18)
C1 0.111(14) 0.119(17) 0.093(14) 0.020(14) -0.011(11) -0.012(11)
C2 0.159(15) 0.166(15) 0.13(2) 0.053(14) -0.055(15) -0.045(12)
C3 0.139(12) 0.157(13) 0.080(16) 0.033(11) -0.022(10) -0.036(10)
C4 0.106(8) 0.105(10) 0.082(15) 0.011(9) 0.003(8) -0.009(7)
C5 0.112(11) 0.125(12) 0.086(13) 0.027(10) -0.001(10) -0.025(9)
C6 0.089(10) 0.104(17) 0.21(3) 0.08(2) 0.005(12) -0.019(10)

loop_
_atom_type_symbol
_atom_type_description
_atom_type_scat_dispersion_real
_atom_type_scat_dispersion_imag
_atom_type_scat_source
C C 0.0137 0.0067 'International Tables Vol C Tables 4.2.6.8 and 6.1.1.4'
H H 0.0000 0.0000 'International Tables Vol C Tables 4.2.6.8 and 6.1.1.4'
Cu Cu -2.7974 3.6876 'International Tables Vol C Tables 4.2.6.8 and 6.1.1.4'
I I 0.0030 5.4350 'International Tables Vol C Tables 4.2.6.8 and 6.1.1.4'
Mg Mg 0.1421 0.1346 'International Tables Vol C Tables 4.2.6.8 and 6.1.1.4'
N N 0.0241 0.0134 'International Tables Vol C Tables 4.2.6.8 and 6.1.1.4'
P P 0.2543 0.3332 'International Tables Vol C Tables 4.2.6.8 and 6.1.1.4'

loop_
_geom_angle_atom_site_label_1
_geom_angle_atom_site_label_2
_geom_angle_atom_site_label_3
_geom_angle
_geom_angle_site_symmetry_1
_geom_angle_site_symmetry_3
_geom_angle_publ_flag
Cu1 I1 Cu2 144.471(18) . . ?
Cu1 I1 Mg2 78.89(3) . . ?
Cu1 I1 Mg1 76.41(2) . . ?
Cu2 I1 Mg2 77.60(3) . . ?
Cu2 I1 Mg1 76.38(2) . . ?
Mg2 I1 Mg1 87.68(3) . . ?
Mg1 I2 Mg2 101.48(3) . . ?
P2 Cu1 I1 101.51(3) . . ?
P2 Cu1 P3 153.43(4) . . ?
P3 Cu1 I1 104.28(3) . . ?
P1 Cu2 I1 102.84(3) . . ?
P1 Cu2 P4 156.69(5) . . ?
P4 Cu2 I1 100.44(3) . . ?
N1 P1 Cu2 110.96(11) . . ?
N1 P1 C8 109.97(17) . . ?
N1 P1 C12 105.97(16) . . ?
C8 P1 Cu2 112.35(12) . . ?
C12 P1 Cu2 116.05(13) . . ?
C12 P1 C8 100.94(18) . . ?
N3 P2 Cu1 107.33(11) . . ?
N3 P2 C20 110.67(17) . . ?
N3 P2 C23 108.05(17) . . ?
C20 P2 Cu1 115.27(14) . . ?
C23 P2 Cu1 114.62(13) . . ?
C23 P2 C20 100.7(2) . . ?
N6 P4 Cu2 110.77(11) . . ?
N6 P4 C37 109.01(17) . . ?
N6 P4 C40 107.61(17) . . ?
C37 P4 Cu2 113.79(13) . . ?
C40 P4 Cu2 113.33(13) . . ?
C40 P4 C37 101.82(19) . . ?
N4 P3 Cu1 111.70(12) . . ?
N4 P3 C26 106.89(18) . . ?
N4 P3 C29 110.47(19) . . ?
C26 P3 Cu1 112.66(13) . . ?
C26 P3 C29 101.58(19) . . ?
C29 P3 Cu1 112.95(14) . . ?
I2 Mg2 I1 85.79(3) . . ?
N6 Mg2 I1 93.97(9) . . ?
N6 Mg2 I2 112.71(10) . . ?
N6 Mg2 N4 133.75(13) . . ?
N6 Mg2 N5 80.26(12) . . ?
N4 Mg2 I1 97.03(10) . . ?
N4 Mg2 I2 112.81(10) . . ?
N4 Mg2 N5 80.81(13) . . ?
N5 Mg2 I1 169.18(10) . . ?
N5 Mg2 I2 104.85(10) . . ?
I2 Mg1 I1 84.82(3) . . ?
N1 Mg1 I1 94.22(9) . . ?
N1 Mg1 I2 114.00(10) . . ?
N1 Mg1 N3 131.08(13) . . ?
N1 Mg1 N2 80.29(12) . . ?
N3 Mg1 I1 96.59(9) . . ?
N3 Mg1 I2 114.41(10) . . ?
N3 Mg1 N2 81.41(12) . . ?
N2 Mg1 I1 170.38(9) . . ?
N2 Mg1 I2 104.61(9) . . ?
P1 N1 Mg1 127.59(16) . . ?
C13 N1 P1 118.0(2) . . ?
C13 N1 Mg1 114.1(2) . . ?
P4 N6 Mg2 128.10(16) . . ?
C34 N6 P4 117.5(2) . . ?
C34 N6 Mg2 114.4(2) . . ?
P2 N3 Mg1 126.31(16) . . ?
C17 N3 P2 118.7(2) . . ?
C17 N3 Mg1 113.8(2) . . ?
P3 N4 Mg2 127.80(17) . . ?
C30 N4 P3 119.0(3) . . ?
C30 N4 Mg2 113.2(3) . . ?
C14 N2 Mg1 99.1(2) . . ?
C15 N2 Mg1 118.9(2) . . ?
C15 N2 C14 111.2(3) . . ?
C15 N2 C16 110.2(3) . . ?
C16 N2 Mg1 105.8(2) . . ?
C16 N2 C14 111.0(3) . . ?
C31 N5 Mg2 106.8(2) . . ?
C31 N5 C32 110.6(4) . . ?
C31 N5 C33 112.6(4) . . ?
C32 N5 Mg2 117.6(3) . . ?
C33 N5 Mg2 99.2(2) . . ?
C33 N5 C32 109.6(3) . . ?
H7A C7 H7B 109.5 . . ?
H7A C7 H7C 109.5 . . ?
H7B C7 H7C 109.5 . . ?
C8 C7 H7A 109.5 . . ?
C8 C7 H7B 109.5 . . ?
C8 C7 H7C 109.5 . . ?
P1 C8 H8 108.7 . . ?
C7 C8 P1 110.5(3) . . ?
C7 C8 H8 108.7 . . ?
C7 C8 C9 109.8(3) . . ?
C9 C8 P1 110.4(3) . . ?
C9 C8 H8 108.7 . . ?
C8 C9 H9A 109.5 . . ?
C8 C9 H9B 109.5 . . ?
C8 C9 H9C 109.5 . . ?
H9A C9 H9B 109.5 . . ?
H9A C9 H9C 109.5 . . ?
H9B C9 H9C 109.5 . . ?
H10A C10 H10B 109.5 . . ?
H10A C10 H10C 109.5 . . ?
H10B C10 H10C 109.5 . . ?
C12 C10 H10A 109.5 . . ?
C12 C10 H10B 109.5 . . ?
C12 C10 H10C 109.5 . . ?
H11A C11 H11B 109.5 . . ?
H11A C11 H11C 109.5 . . ?
H11B C11 H11C 109.5 . . ?
C12 C11 H11A 109.5 . . ?
C12 C11 H11B 109.5 . . ?
C12 C11 H11C 109.5 . . ?
P1 C12 H12 107.1 . . ?
C10 C12 P1 114.7(3) . . ?
C10 C12 C11 111.2(4) . . ?
C10 C12 H12 107.1 . . ?
C11 C12 P1 109.3(3) . . ?
C11 C12 H12 107.1 . . ?
N1 C13 H13A 109.9 . . ?
N1 C13 H13B 109.9 . . ?
N1 C13 C14 109.0(3) . . ?
H13A C13 H13B 108.3 . . ?
C14 C13 H13A 109.9 . . ?
C14 C13 H13B 109.9 . . ?
N2 C14 C13 110.9(3) . . ?
N2 C14 H14A 109.5 . . ?
N2 C14 H14B 109.5 . . ?
C13 C14 H14A 109.5 . . ?
C13 C14 H14B 109.5 . . ?
H14A C14 H14B 108.1 . . ?
N2 C15 H15A 109.5 . . ?
N2 C15 H15B 109.5 . . ?
N2 C15 H15C 109.5 . . ?
H15A C15 H15B 109.5 . . ?
H15A C15 H15C 109.5 . . ?
H15B C15 H15C 109.5 . . ?
N2 C16 H16A 109.4 . . ?
N2 C16 H16B 109.4 . . ?
N2 C16 C17 111.4(3) . . ?
H16A C16 H16B 108.0 . . ?
C17 C16 H16A 109.4 . . ?
C17 C16 H16B 109.4 . . ?
N3 C17 C16 109.0(3) . . ?
N3 C17 H17A 109.9 . . ?
N3 C17 H17B 109.9 . . ?
C16 C17 H17A 109.9 . . ?
C16 C17 H17B 109.9 . . ?
H17A C17 H17B 108.3 . . ?
H18A C18 H18B 109.5 . . ?
H18A C18 H18C 109.5 . . ?
H18B C18 H18C 109.5 . . ?
C20 C18 H18A 109.5 . . ?
C20 C18 H18B 109.5 . . ?
C20 C18 H18C 109.5 . . ?
H19A C19 H19B 109.5 . . ?
H19A C19 H19C 109.5 . . ?
H19B C19 H19C 109.5 . . ?
C20 C19 H19A 109.5 . . ?
C20 C19 H19B 109.5 . . ?
C20 C19 H19C 109.5 . . ?
P2 C20 H20 108.2 . . ?
C18 C20 P2 111.1(3) . . ?
C18 C20 C19 110.3(4) . . ?
C18 C20 H20 108.2 . . ?
C19 C20 P2 110.8(3) . . ?
C19 C20 H20 108.2 . . ?
H21A C21 H21B 109.5 . . ?
H21A C21 H21C 109.5 . . ?
H21B C21 H21C 109.5 . . ?
C23 C21 H21A 109.5 . . ?
C23 C21 H21B 109.5 . . ?
C23 C21 H21C 109.5 . . ?
H22A C22 H22B 109.5 . . ?
H22A C22 H22C 109.5 . . ?
H22B C22 H22C 109.5 . . ?
C23 C22 H22A 109.5 . . ?
C23 C22 H22B 109.5 . . ?
C23 C22 H22C 109.5 . . ?
P2 C23 H23 108.0 . . ?
C21 C23 P2 111.5(3) . . ?
C21 C23 H23 108.0 . . ?
C22 C23 P2 110.8(3) . . ?
C22 C23 C21 110.5(4) . . ?
C22 C23 H23 108.0 . . ?
H24A C24 H24B 109.5 . . ?
H24A C24 H24C 109.5 . . ?
H24B C24 H24C 109.5 . . ?
C26 C24 H24A 109.5 . . ?
C26 C24 H24B 109.5 . . ?
C26 C24 H24C 109.5 . . ?
H25A C25 H25B 109.5 . . ?
H25A C25 H25C 109.5 . . ?
H25B C25 H25C 109.5 . . ?
C26 C25 H25A 109.5 . . ?
C26 C25 H25B 109.5 . . ?
C26 C25 H25C 109.5 . . ?
P3 C26 H26 107.3 . . ?
C24 C26 P3 109.5(3) . . ?
C24 C26 H26 107.3 . . ?
C25 C26 P3 113.8(3) . . ?
C25 C26 C24 111.3(4) . . ?
C25 C26 H26 107.3 . . ?
H27A C27 H27B 109.5 . . ?
H27A C27 H27C 109.5 . . ?
H27B C27 H27C 109.5 . . ?
C29 C27 H27A 109.5 . . ?
C29 C27 H27B 109.5 . . ?
C29 C27 H27C 109.5 . . ?
H28A C28 H28B 109.5 . . ?
H28A C28 H28C 109.5 . . ?
H28B C28 H28C 109.5 . . ?
C29 C28 H28A 109.5 . . ?
C29 C28 H28B 109.5 . . ?
C29 C28 H28C 109.5 . . ?
P3 C29 H29 108.3 . . ?
C27 C29 P3 111.8(3) . . ?
C27 C29 C28 108.8(4) . . ?
C27 C29 H29 108.3 . . ?
C28 C29 P3 111.2(4) . . ?
C28 C29 H29 108.3 . . ?
N4 C30 H30A 109.6 . . ?
N4 C30 H30B 109.6 . . ?
N4 C30 C31 110.1(4) . . ?
H30A C30 H30B 108.1 . . ?
C31 C30 H30A 109.6 . . ?
C31 C30 H30B 109.6 . . ?
N5 C31 C30 110.5(4) . . ?
N5 C31 H31A 109.6 . . ?
N5 C31 H31B 109.6 . . ?
C30 C31 H31A 109.6 . . ?
C30 C31 H31B 109.6 . . ?
H31A C31 H31B 108.1 . . ?
N5 C32 H32A 109.5 . . ?
N5 C32 H32B 109.5 . . ?
N5 C32 H32C 109.5 . . ?
H32A C32 H32B 109.5 . . ?
H32A C32 H32C 109.5 . . ?
H32B C32 H32C 109.5 . . ?
N5 C33 H33A 109.3 . . ?
N5 C33 H33B 109.3 . . ?
N5 C33 C34 111.5(3) . . ?
H33A C33 H33B 108.0 . . ?
C34 C33 H33A 109.3 . . ?
C34 C33 H33B 109.3 . . ?
N6 C34 C33 108.6(3) . . ?
N6 C34 H34A 110.0 . . ?
N6 C34 H34B 110.0 . . ?
C33 C34 H34A 110.0 . . ?
C33 C34 H34B 110.0 . . ?
H34A C34 H34B 108.4 . . ?
H35A C35 H35B 109.5 . . ?
H35A C35 H35C 109.5 . . ?
H35B C35 H35C 109.5 . . ?
C37 C35 H35A 109.5 . . ?
C37 C35 H35B 109.5 . . ?
C37 C35 H35C 109.5 . . ?
H36A C36 H36B 109.5 . . ?
H36A C36 H36C 109.5 . . ?
H36B C36 H36C 109.5 . . ?
C37 C36 H36A 109.5 . . ?
C37 C36 H36B 109.5 . . ?
C37 C36 H36C 109.5 . . ?
P4 C37 H37 108.6 . . ?
C35 C37 P4 111.6(3) . . ?
C35 C37 C36 108.3(4) . . ?
C35 C37 H37 108.6 . . ?
C36 C37 P4 111.1(3) . . ?
C36 C37 H37 108.6 . . ?
H38A C38 H38B 109.5 . . ?
H38A C38 H38C 109.5 . . ?
H38B C38 H38C 109.5 . . ?
C40 C38 H38A 109.5 . . ?
C40 C38 H38B 109.5 . . ?
C40 C38 H38C 109.5 . . ?
H39A C39 H39B 109.5 . . ?
H39A C39 H39C 109.5 . . ?
H39B C39 H39C 109.5 . . ?
C40 C39 H39A 109.5 . . ?
C40 C39 H39B 109.5 . . ?
C40 C39 H39C 109.5 . . ?
P4 C40 H40 107.7 . . ?
C38 C40 P4 113.4(3) . . ?
C38 C40 C39 111.3(4) . . ?
C38 C40 H40 107.7 . . ?
C39 C40 P4 108.9(3) . . ?
C39 C40 H40 107.7 . . ?
H1A C1 H1B 109.5 . . ?
H1A C1 H1C 109.5 . . ?
H1B C1 H1C 109.5 . . ?
C2 C1 H1A 109.5 . . ?
C2 C1 H1B 109.5 . . ?
C2 C1 H1C 109.5 . . ?
C1 C2 H2A 106.2 . . ?
C1 C2 H2B 106.2 . . ?
H2A C2 H2B 106.4 . . ?
C3 C2 C1 124.3(19) . . ?
C3 C2 H2A 106.2 . . ?
C3 C2 H2B 106.2 . . ?
C2 C3 H3A 108.6 . . ?
C2 C3 H3B 108.6 . . ?
C2 C3 C4 114.7(17) . . ?
H3A C3 H3B 107.6 . . ?
C4 C3 H3A 108.6 . . ?
C4 C3 H3B 108.6 . . ?
C3 C4 H4A 111.3 . . ?
C3 C4 H4B 111.3 . . ?
H4A C4 H4B 109.2 . . ?
C5 C4 C3 102.2(14) . . ?
C5 C4 H4A 111.3 . . ?
C5 C4 H4B 111.3 . . ?
C4 C5 H5A 109.7 . . ?
C4 C5 H5B 109.7 . . ?
H5A C5 H5B 108.2 . . ?
C6 C5 C4 109.9(16) . . ?
C6 C5 H5A 109.7 . . ?
C6 C5 H5B 109.7 . . ?
C5 C6 H6A 109.5 . . ?
C5 C6 H6B 109.5 . . ?
C5 C6 H6C 109.5 . . ?
H6A C6 H6B 109.5 . . ?
H6A C6 H6C 109.5 . . ?
H6B C6 H6C 109.5 . . ?

loop_
_geom_bond_atom_site_label_1
_geom_bond_atom_site_label_2
_geom_bond_distance
_geom_bond_site_symmetry_2
_geom_bond_publ_flag
I1 Cu1 2.7543(6) . ?
I1 Cu2 2.7822(6) . ?
I1 Mg2 3.1443(12) . ?
I1 Mg1 3.2074(11) . ?
I2 Mg2 2.8475(12) . ?
I2 Mg1 2.8348(12) . ?
Cu1 P2 2.2256(10) . ?
Cu1 P3 2.2271(10) . ?
Cu2 P1 2.2199(10) . ?
Cu2 P4 2.2224(10) . ?
P1 N1 1.646(3) . ?
P1 C8 1.864(4) . ?
P1 C12 1.859(4) . ?
P2 N3 1.643(3) . ?
P2 C20 1.870(4) . ?
P2 C23 1.850(4) . ?
P4 N6 1.636(3) . ?
P4 C37 1.867(4) . ?
P4 C40 1.857(4) . ?
P3 N4 1.644(4) . ?
P3 C26 1.851(4) . ?
P3 C29 1.854(4) . ?
Mg2 N6 2.036(3) . ?
Mg2 N4 2.037(4) . ?
Mg2 N5 2.215(3) . ?
Mg1 N1 2.044(3) . ?
Mg1 N3 2.048(3) . ?
Mg1 N2 2.205(3) . ?
N1 C13 1.464(4) . ?
N6 C34 1.476(4) . ?
N3 C17 1.472(4) . ?
N4 C30 1.473(5) . ?
N2 C14 1.477(5) . ?
N2 C15 1.465(5) . ?
N2 C16 1.474(5) . ?
N5 C31 1.456(6) . ?
N5 C32 1.471(6) . ?
N5 C33 1.466(5) . ?
C7 H7A 0.9800 . ?
C7 H7B 0.9800 . ?
C7 H7C 0.9800 . ?
C7 C8 1.513(6) . ?
C8 H8 1.0000 . ?
C8 C9 1.532(6) . ?
C9 H9A 0.9800 . ?
C9 H9B 0.9800 . ?
C9 H9C 0.9800 . ?
C10 H10A 0.9800 . ?
C10 H10B 0.9800 . ?
C10 H10C 0.9800 . ?
C10 C12 1.517(6) . ?
C11 H11A 0.9800 . ?
C11 H11B 0.9800 . ?
C11 H11C 0.9800 . ?
C11 C12 1.526(6) . ?
C12 H12 1.0000 . ?
C13 H13A 0.9900 . ?
C13 H13B 0.9900 . ?
C13 C14 1.513(5) . ?
C14 H14A 0.9900 . ?
C14 H14B 0.9900 . ?
C15 H15A 0.9800 . ?
C15 H15B 0.9800 . ?
C15 H15C 0.9800 . ?
C16 H16A 0.9900 . ?
C16 H16B 0.9900 . ?
C16 C17 1.517(6) . ?
C17 H17A 0.9900 . ?
C17 H17B 0.9900 . ?
C18 H18A 0.9800 . ?
C18 H18B 0.9800 . ?
C18 H18C 0.9800 . ?
C18 C20 1.517(6) . ?
C19 H19A 0.9800 . ?
C19 H19B 0.9800 . ?
C19 H19C 0.9800 . ?
C19 C20 1.535(6) . ?
C20 H20 1.0000 . ?
C21 H21A 0.9800 . ?
C21 H21B 0.9800 . ?
C21 H21C 0.9800 . ?
C21 C23 1.533(6) . ?
C22 H22A 0.9800 . ?
C22 H22B 0.9800 . ?
C22 H22C 0.9800 . ?
C22 C23 1.524(6) . ?
C23 H23 1.0000 . ?
C24 H24A 0.9800 . ?
C24 H24B 0.9800 . ?
C24 H24C 0.9800 . ?
C24 C26 1.525(6) . ?
C25 H25A 0.9800 . ?
C25 H25B 0.9800 . ?
C25 H25C 0.9800 . ?
C25 C26 1.522(6) . ?
C26 H26 1.0000 . ?
C27 H27A 0.9800 . ?
C27 H27B 0.9800 . ?
C27 H27C 0.9800 . ?
C27 C29 1.513(7) . ?
C28 H28A 0.9800 . ?
C28 H28B 0.9800 . ?
C28 H28C 0.9800 . ?
C28 C29 1.521(7) . ?
C29 H29 1.0000 . ?
C30 H30A 0.9900 . ?
C30 H30B 0.9900 . ?
C30 C31 1.501(7) . ?
C31 H31A 0.9900 . ?
C31 H31B 0.9900 . ?
C32 H32A 0.9800 . ?
C32 H32B 0.9800 . ?
C32 H32C 0.9800 . ?
C33 H33A 0.9900 . ?
C33 H33B 0.9900 . ?
C33 C34 1.513(5) . ?
C34 H34A 0.9900 . ?
C34 H34B 0.9900 . ?
C35 H35A 0.9800 . ?
C35 H35B 0.9800 . ?
C35 H35C 0.9800 . ?
C35 C37 1.522(6) . ?
C36 H36A 0.9800 . ?
C36 H36B 0.9800 . ?
C36 H36C 0.9800 . ?
C36 C37 1.536(6) . ?
C37 H37 1.0000 . ?
C38 H38A 0.9800 . ?
C38 H38B 0.9800 . ?
C38 H38C 0.9800 . ?
C38 C40 1.517(6) . ?
C39 H39A 0.9800 . ?
C39 H39B 0.9800 . ?
C39 H39C 0.9800 . ?
C39 C40 1.524(6) . ?
C40 H40 1.0000 . ?
C1 H1A 0.9800 . ?
C1 H1B 0.9800 . ?
C1 H1C 0.9800 . ?
C1 C2 1.444(14) . ?
C2 H2A 0.9900 . ?
C2 H2B 0.9900 . ?
C2 C3 1.436(15) . ?
C3 H3A 0.9900 . ?
C3 H3B 0.9900 . ?
C3 C4 1.522(14) . ?
C4 H4A 0.9900 . ?
C4 H4B 0.9900 . ?
C4 C5 1.490(15) . ?
C5 H5A 0.9900 . ?
C5 H5B 0.9900 . ?
C5 C6 1.465(15) . ?
C6 H6A 0.9800 . ?
C6 H6B 0.9800 . ?
C6 H6C 0.9800 . ?

loop_
_geom_torsion_atom_site_label_1
_geom_torsion_atom_site_label_2
_geom_torsion_atom_site_label_3
_geom_torsion_atom_site_label_4
_geom_torsion
_geom_torsion_site_symmetry_1
_geom_torsion_site_symmetry_2
_geom_torsion_site_symmetry_3
_geom_torsion_site_symmetry_4
_geom_torsion_publ_flag
Cu1 P2 N3 Mg1 32.8(2) . . . . ?
Cu1 P2 N3 C17 -160.4(2) . . . . ?
Cu1 P2 C20 C18 -97.4(3) . . . . ?
Cu1 P2 C20 C19 25.5(4) . . . . ?
Cu1 P2 C23 C21 -63.0(3) . . . . ?
Cu1 P2 C23 C22 60.5(3) . . . . ?
Cu1 P3 N4 Mg2 -10.6(3) . . . . ?
Cu1 P3 N4 C30 169.6(3) . . . . ?
Cu1 P3 C26 C24 -67.1(3) . . . . ?
Cu1 P3 C26 C25 58.1(3) . . . . ?
Cu1 P3 C29 C27 -26.9(4) . . . . ?
Cu1 P3 C29 C28 94.9(4) . . . . ?
Cu2 P1 N1 Mg1 -5.4(2) . . . . ?
Cu2 P1 N1 C13 168.7(2) . . . . ?
Cu2 P1 C8 C7 90.5(3) . . . . ?
Cu2 P1 C8 C9 -31.2(3) . . . . ?
Cu2 P1 C12 C10 63.4(3) . . . . ?
Cu2 P1 C12 C11 -62.3(3) . . . . ?
Cu2 P4 N6 Mg2 9.5(2) . . . . ?
Cu2 P4 N6 C34 -168.5(2) . . . . ?
Cu2 P4 C37 C35 -93.3(3) . . . . ?
Cu2 P4 C37 C36 27.7(4) . . . . ?
Cu2 P4 C40 C38 -62.1(3) . . . . ?
Cu2 P4 C40 C39 62.5(3) . . . . ?
P1 N1 C13 C14 174.5(2) . . . . ?
P2 N3 C17 C16 159.8(3) . . . . ?
P4 N6 C34 C33 -171.8(3) . . . . ?
P3 N4 C30 C31 -146.7(3) . . . . ?
Mg2 N6 C34 C33 10.0(4) . . . . ?
Mg2 N4 C30 C31 33.5(5) . . . . ?
Mg2 N5 C31 C30 38.6(4) . . . . ?
Mg2 N5 C33 C34 54.3(4) . . . . ?
Mg1 N1 C13 C14 -10.5(4) . . . . ?
Mg1 N3 C17 C16 -31.8(4) . . . . ?
Mg1 N2 C14 C13 -54.6(3) . . . . ?
Mg1 N2 C16 C17 -39.8(4) . . . . ?
N1 P1 C8 C7 -33.6(3) . . . . ?
N1 P1 C8 C9 -155.3(3) . . . . ?
N1 P1 C12 C10 -173.0(3) . . . . ?
N1 P1 C12 C11 61.3(3) . . . . ?
N1 C13 C14 N2 46.4(4) . . . . ?
N6 P4 C37 C35 30.9(3) . . . . ?
N6 P4 C37 C36 151.9(3) . . . . ?
N6 P4 C40 C38 175.1(3) . . . . ?
N6 P4 C40 C39 -60.3(3) . . . . ?
N3 P2 C20 C18 24.7(4) . . . . ?
N3 P2 C20 C19 147.5(3) . . . . ?
N3 P2 C23 C21 177.4(3) . . . . ?
N3 P2 C23 C22 -59.1(3) . . . . ?
N4 P3 C26 C24 55.9(3) . . . . ?
N4 P3 C26 C25 -178.8(3) . . . . ?
N4 P3 C29 C27 -152.8(4) . . . . ?
N4 P3 C29 C28 -31.0(4) . . . . ?
N4 C30 C31 N5 -48.6(5) . . . . ?
N2 C16 C17 N3 48.4(4) . . . . ?
N5 C33 C34 N6 -46.0(5) . . . . ?
C8 P1 N1 Mg1 119.5(2) . . . . ?
C8 P1 N1 C13 -66.3(3) . . . . ?
C8 P1 C12 C10 -58.3(3) . . . . ?
C8 P1 C12 C11 176.0(3) . . . . ?
C12 P1 N1 Mg1 -132.2(2) . . . . ?
C12 P1 N1 C13 42.0(3) . . . . ?
C12 P1 C8 C7 -145.2(3) . . . . ?
C12 P1 C8 C9 93.1(3) . . . . ?
C14 N2 C16 C17 66.8(4) . . . . ?
C15 N2 C14 C13 71.5(4) . . . . ?
C15 N2 C16 C17 -169.6(3) . . . . ?
C16 N2 C14 C13 -165.5(3) . . . . ?
C20 P2 N3 Mg1 -93.8(2) . . . . ?
C20 P2 N3 C17 73.1(3) . . . . ?
C20 P2 C23 C21 61.3(3) . . . . ?
C20 P2 C23 C22 -175.1(3) . . . . ?
C23 P2 N3 Mg1 156.9(2) . . . . ?
C23 P2 N3 C17 -36.3(3) . . . . ?
C23 P2 C20 C18 138.7(3) . . . . ?
C23 P2 C20 C19 -98.4(4) . . . . ?
C26 P3 N4 Mg2 -134.3(2) . . . . ?
C26 P3 N4 C30 45.9(4) . . . . ?
C26 P3 C29 C27 94.1(4) . . . . ?
C26 P3 C29 C28 -144.1(4) . . . . ?
C29 P3 N4 Mg2 116.0(3) . . . . ?
C29 P3 N4 C30 -63.8(4) . . . . ?
C29 P3 C26 C24 171.8(3) . . . . ?
C29 P3 C26 C25 -63.0(3) . . . . ?
C31 N5 C33 C34 166.9(4) . . . . ?
C32 N5 C31 C30 167.7(4) . . . . ?
C32 N5 C33 C34 -69.5(4) . . . . ?
C33 N5 C31 C30 -69.3(5) . . . . ?
C37 P4 N6 Mg2 -116.4(2) . . . . ?
C37 P4 N6 C34 65.6(3) . . . . ?
C37 P4 C40 C38 60.6(3) . . . . ?
C37 P4 C40 C39 -174.9(3) . . . . ?
C40 P4 N6 Mg2 133.9(2) . . . . ?
C40 P4 N6 C34 -44.1(3) . . . . ?
C40 P4 C37 C35 144.4(3) . . . . ?
C40 P4 C37 C36 -94.6(3) . . . . ?
C1 C2 C3 C4 171(2) . . . . ?
C2 C3 C4 C5 -168(3) . . . . ?
C3 C4 C5 C6 158(2) . . . . ?

loop_
_twin_individual_id
_twin_individual_mass_fraction_refined
1 0.974(3)
2 0.026(3)
